data_4033568
loop_
_publ_author_name
'Ill\'an-Cabeza, Nuria A'
'Jim\'enez-Pulido, Sonia B'
'Hueso-Ure\~na, Francisco'
'Ram\'irez-Exp\'osito, Mar\'ia J'
'S\'anchez-S\'anchez, Purificaci\'on'
'Mart\'inez-Martos, Jos\'e M'
'Moreno-Carretero, Miguel N'

_publ_section_title
;
 Effects on estrogen-dependent and triple negative breast cancer cells
 growth of Ni(II), Zn(II) and Cd(II) complexes with the Schiff base
 derived from pyridine-2-carboxaldehyde and 5,6-diamino-1,3-dimethyluracil
 explored through the renin-angiotensin system (RAS)-regulating
 aminopeptidases.
;
_journal_name_full 'Journal of inorganic biochemistry'
_journal_page_first 52
_journal_page_last 62
_journal_paper_doi 10.1016/j.jinorgbio.2018.04.022
_journal_volume 185
_journal_year 2018
_chemical_compound_source 'synthesis as described'
_chemical_formula_moiety 'C14 H17 N7 Ni O4.50 S2'
_chemical_formula_sum 'C14 H17 N7 Ni O4.5 S2'
_chemical_formula_weight 478.17
_space_group_IT_number 14
_symmetry_cell_setting monoclinic
_symmetry_Int_Tables_number 14
_symmetry_space_group_name_Hall '-P 2ybc'
_symmetry_space_group_name_H-M 'P 1 21/c 1'
_atom_sites_solution_hydrogens mixed
_audit_conform_dict_location ftp://ftp.iucr.org/pub/cif_core.dic
_audit_conform_dict_name cif_core.dic
_audit_conform_dict_version 2.4.3
_audit_creation_date 2017-01-13T10:51:58-00:00
_audit_creation_method 'WinGX routine CIF_UPDATE'
_cell_angle_alpha 90
_cell_angle_beta 100.89(3)
_cell_angle_gamma 90
_cell_formula_units_Z 4
_cell_length_a 8.712(5)
_cell_length_b 18.903(3)
_cell_length_c 11.818(4)
_cell_measurement_reflns_used 91
_cell_measurement_temperature 120(2)
_cell_measurement_theta_max 21
_cell_measurement_theta_min 5
_cell_measurement_wavelength 0.71073
_cell_volume 1911.2(13)
_computing_cell_refinement 'Dirax/lsq (Duisenberg & Schreurs, 1989-2000)'
_computing_data_collection 'Collect (Bruker AXS BV, 1997-2004)'
_computing_data_reduction 'EvalCCD (Duisenberg & Schreurs 1990-2000)'
_computing_molecular_graphics 'Ortep-3 for Windows (Farrugia, 1997)'
_computing_publication_material 'WinGX publication routines (Farrugia, 1999)'
_computing_structure_refinement 'SHELXL-2016/4 (Sheldrick, 2016)'
_computing_structure_solution 'SIR2004 (Giacovazzo et al, 2004)'
_diffrn_ambient_temperature 120(2)
_diffrn_detector 'CCD plate'
_diffrn_detector_area_resol_mean 9
_diffrn_measured_fraction_theta_full 0.981
_diffrn_measured_fraction_theta_max 0.968
_diffrn_measurement_device '95mm CCD camera on \k-goniostat'
_diffrn_measurement_device_type KappaCCD
_diffrn_measurement_method 'CCD rotation images, thick slices'
_diffrn_orient_matrix_UB_11 0.01
_diffrn_orient_matrix_UB_12 0
_diffrn_orient_matrix_UB_13 0
_diffrn_orient_matrix_UB_21 0
_diffrn_orient_matrix_UB_22 0.01
_diffrn_orient_matrix_UB_23 0
_diffrn_orient_matrix_UB_31 0
_diffrn_orient_matrix_UB_32 0
_diffrn_orient_matrix_UB_33 0.01
_diffrn_radiation_monochromator 'horizonally mounted graphite crystal'
_diffrn_radiation_probe x-ray
_diffrn_radiation_type MoK\a
_diffrn_radiation_wavelength 0.71073
_diffrn_reflns_av_R_equivalents 0.0883
_diffrn_reflns_av_unetI/netI 0.0487
_diffrn_reflns_Laue_measured_fraction_full 0.981
_diffrn_reflns_Laue_measured_fraction_max 0.968
_diffrn_reflns_limit_h_max 11
_diffrn_reflns_limit_h_min -11
_diffrn_reflns_limit_k_max 24
_diffrn_reflns_limit_k_min -24
_diffrn_reflns_limit_l_max 14
_diffrn_reflns_limit_l_min -15
_diffrn_reflns_number 36469
_diffrn_reflns_point_group_measured_fraction_full 0.981
_diffrn_reflns_point_group_measured_fraction_max 0.968
_diffrn_reflns_theta_full 25.242
_diffrn_reflns_theta_max 27.532
_diffrn_reflns_theta_min 6.428
_diffrn_source 'Enraf Nonius FR590'
_diffrn_standards_interval_count .
_diffrn_standards_interval_time .
_diffrn_standards_number 0
_exptl_absorpt_coefficient_mu 1.274
_exptl_absorpt_correction_T_max 0.6431
_exptl_absorpt_correction_T_min 0.3507
_exptl_absorpt_correction_type multi-scan
_exptl_absorpt_process_details 'SADABS 2.10 (Sheldrick, 2003)'
_exptl_crystal_colour green
_exptl_crystal_density_diffrn 1.662
_exptl_crystal_density_method 'not measured'
_exptl_crystal_description prism
_exptl_crystal_F_000 984
_exptl_crystal_size_max 1.04
_exptl_crystal_size_mid 0.45
_exptl_crystal_size_min 0.38
_refine_diff_density_max 0.844
_refine_diff_density_min -0.794
_refine_diff_density_rms 0.12
_refine_ls_extinction_method none
_refine_ls_goodness_of_fit_ref 1.164
_refine_ls_hydrogen_treatment mixed
_refine_ls_matrix_type full
_refine_ls_number_constraints 0
_refine_ls_number_parameters 292
_refine_ls_number_reflns 4271
_refine_ls_number_restraints 0
_refine_ls_restrained_S_all 1.164
_refine_ls_R_factor_all 0.0864
_refine_ls_R_factor_gt 0.0506
_refine_ls_shift/su_max 0
_refine_ls_shift/su_mean 0
_refine_ls_structure_factor_coef Fsqd
_refine_ls_weighting_details 'w=1/[\s^2^(Fo^2^)+(0.0491P)^2^+4.6134P] where P=(Fo^2^+2Fc^2^)/3'
_refine_ls_weighting_scheme calc
_refine_ls_wR_factor_gt 0.1148
_refine_ls_wR_factor_ref 0.1382
_reflns_Friedel_coverage 0
_reflns_number_gt 3038
_reflns_number_total 4271
_reflns_threshold_expression 'I > 2\s(I)'
_cod_data_source_file archive_Ni2232.cif
_cod_data_source_block shelx
_cod_original_sg_symbol_H-M 'P 21/c'
_cod_original_formula_sum 'C14 H17 N7 Ni O4.50 S2'
_cod_database_code 4033568

loop_
_symmetry_equiv_pos_as_xyz
'x, y, z'
'-x, y+1/2, -z+1/2'
'-x, -y, -z'
'x, -y-1/2, z-1/2'

loop_
_atom_site_label
_atom_site_type_symbol
_atom_site_fract_x
_atom_site_fract_y
_atom_site_fract_z
_atom_site_U_iso_or_equiv
_atom_site_adp_type
_atom_site_occupancy
_atom_site_site_symmetry_order
_atom_site_calc_flag
_atom_site_refinement_flags_posn
_atom_site_refinement_flags_adp
_atom_site_refinement_flags_occupancy
_atom_site_disorder_assembly
_atom_site_disorder_group
NI Ni 0.25178(5) 0.02149(2) 0.77285(4) 0.01938(16) Uani 1 1 d . . . . .
S2S S 0.59986(12) 0.17871(5) 1.00842(10) 0.0322(3) Uani 1 1 d . . . . .
S1S S -0.17720(12) 0.18324(6) 0.67631(10) 0.0345(3) Uani 1 1 d . . . . .
O2 O -0.1906(3) -0.22000(13) 0.8898(2) 0.0236(6) Uani 1 1 d . . . . .
O4 O 0.1400(3) -0.03752(12) 0.8816(2) 0.0204(5) Uani 1 1 d . . . . .
O1W O 0.4394(3) -0.04882(16) 0.8114(2) 0.0256(6) Uani 1 1 d . . . . .
N5 N 0.1442(3) -0.05378(15) 0.6610(2) 0.0188(6) Uani 1 1 d . . . . .
N6 N -0.0348(4) -0.17768(17) 0.5511(3) 0.0239(7) Uani 1 1 d . . . . .
N1F N 0.3257(3) 0.05277(15) 0.6259(3) 0.0207(6) Uani 1 1 d . . . . .
O2W O 0.7214(4) 0.01458(19) 0.8774(3) 0.0323(7) Uani 1 1 d . . . . .
N1S N 0.0614(4) 0.08477(16) 0.7346(3) 0.0236(7) Uani 1 1 d . . . . .
N2S N 0.3741(4) 0.09035(16) 0.8835(3) 0.0246(7) Uani 1 1 d . . . . .
C2F C 0.2644(4) 0.01285(18) 0.5343(3) 0.0207(7) Uani 1 1 d . . . . .
N3 N -0.0283(3) -0.12776(15) 0.8856(2) 0.0196(6) Uani 1 1 d . . . . .
C4 C 0.0604(4) -0.08621(17) 0.8282(3) 0.0185(7) Uani 1 1 d . . . . .
C3 C -0.0279(4) -0.1147(2) 1.0075(3) 0.0244(8) Uani 1 1 d . . . . .
H3A H -0.131764 -0.124745 1.024049 0.037 Uiso 1 1 calc R U . . .
H3B H -0.000984 -0.065112 1.025641 0.037 Uiso 1 1 calc R U . . .
H3C H 0.049457 -0.145473 1.054618 0.037 Uiso 1 1 calc R U . . .
N1 N -0.1267(3) -0.19231(15) 0.7192(2) 0.0194(6) Uani 1 1 d . . . . .
C1 C -0.2266(5) -0.25011(19) 0.6664(3) 0.0253(8) Uani 1 1 d . . . . .
H1A H -0.279974 -0.235985 0.589173 0.038 Uiso 1 1 calc R U . . .
H1B H -0.304365 -0.261004 0.713931 0.038 Uiso 1 1 calc R U . . .
H1C H -0.162496 -0.292093 0.660774 0.038 Uiso 1 1 calc R U . . .
C51 C 0.1636(4) -0.04523(19) 0.5575(3) 0.0226(8) Uani 1 1 d . . . . .
C5 C 0.0567(4) -0.10096(18) 0.7106(3) 0.0196(7) Uani 1 1 d . . . . .
C5F C 0.4535(4) 0.12169(19) 0.5038(3) 0.0258(8) Uani 1 1 d . . . . .
H5F H 0.519887 0.160395 0.495154 0.031 Uiso 1 1 calc R U . . .
C6 C -0.0324(4) -0.15718(18) 0.6580(3) 0.0191(7) Uani 1 1 d . . . . .
C2 C -0.1190(4) -0.18223(18) 0.8355(3) 0.0209(7) Uani 1 1 d . . . . .
C2S C 0.4673(4) 0.12736(19) 0.9351(3) 0.0236(8) Uani 1 1 d . . . . .
C6F C 0.4176(4) 0.10606(19) 0.6103(3) 0.0243(8) Uani 1 1 d . . . . .
H6F H 0.460651 0.134713 0.674564 0.029 Uiso 1 1 calc R U . . .
C3F C 0.2938(4) 0.02521(19) 0.4264(3) 0.0232(8) Uani 1 1 d . . . . .
H3F H 0.247777 -0.003592 0.363134 0.028 Uiso 1 1 calc R U . . .
C4F C 0.3917(4) 0.08050(19) 0.4112(3) 0.0244(8) Uani 1 1 d . . . . .
H4F H 0.415866 0.08974 0.337531 0.029 Uiso 1 1 calc R U . . .
C1S C -0.0378(4) 0.12559(19) 0.7118(3) 0.0229(8) Uani 1 1 d . . . . .
O3W O 0.6281(19) 0.1958(7) 0.3197(14) 0.136(5) Uani 0.5 1 d . . P . .
H51 H 0.114(4) -0.070(2) 0.495(3) 0.016(9) Uiso 1 1 d . . . . .
H62 H -0.094(5) -0.215(3) 0.519(4) 0.033(12) Uiso 1 1 d . . . . .
H61 H 0.040(5) -0.169(2) 0.524(4) 0.026(11) Uiso 1 1 d . . . . .
H2W1 H 0.426(5) -0.080(3) 0.850(4) 0.029(13) Uiso 1 1 d . . . . .
H1W1 H 0.534(7) -0.028(3) 0.850(5) 0.058(17) Uiso 1 1 d . . . . .
H2W2 H 0.718(7) 0.057(4) 0.853(5) 0.055(18) Uiso 1 1 d . . . . .
H1W2 H 0.759(6) 0.016(3) 0.939(5) 0.044(17) Uiso 1 1 d . . . . .

loop_
_atom_site_aniso_label
_atom_site_aniso_U_11
_atom_site_aniso_U_22
_atom_site_aniso_U_33
_atom_site_aniso_U_23
_atom_site_aniso_U_13
_atom_site_aniso_U_12
NI 0.0217(3) 0.0206(2) 0.0170(3) -0.00069(17) 0.00644(18) -0.00158(17)
S2S 0.0318(6) 0.0246(5) 0.0368(6) -0.0017(4) -0.0021(5) -0.0034(4)
S1S 0.0284(5) 0.0355(6) 0.0383(6) -0.0047(4) 0.0026(5) 0.0085(4)
O2 0.0282(14) 0.0224(13) 0.0219(13) 0.0038(10) 0.0091(11) -0.0023(10)
O4 0.0234(13) 0.0208(12) 0.0183(13) -0.0009(9) 0.0073(10) -0.0025(10)
O1W 0.0254(15) 0.0273(14) 0.0254(15) 0.0016(12) 0.0084(12) 0.0022(12)
N5 0.0197(15) 0.0188(14) 0.0197(15) 0.0007(11) 0.0086(12) 0.0006(11)
N6 0.0282(18) 0.0247(17) 0.0204(17) -0.0034(13) 0.0087(15) -0.0073(14)
N1F 0.0211(15) 0.0198(14) 0.0227(16) 0.0007(12) 0.0076(13) 0.0002(12)
O2W 0.0249(16) 0.043(2) 0.0273(18) -0.0057(14) 0.0017(13) -0.0016(13)
N1S 0.0256(17) 0.0256(16) 0.0203(16) -0.0006(12) 0.0057(13) -0.0018(13)
N2S 0.0255(17) 0.0260(16) 0.0232(17) -0.0006(13) 0.0067(13) -0.0005(13)
C2F 0.0219(18) 0.0212(17) 0.0197(18) 0.0024(13) 0.0060(14) 0.0026(14)
N3 0.0241(16) 0.0217(14) 0.0148(15) -0.0010(11) 0.0084(12) -0.0008(12)
C4 0.0193(17) 0.0157(16) 0.0223(18) 0.0014(13) 0.0086(14) 0.0015(13)
C3 0.028(2) 0.0290(19) 0.0185(18) -0.0037(14) 0.0100(16) -0.0046(15)
N1 0.0227(16) 0.0182(14) 0.0174(15) 0.0005(11) 0.0041(12) -0.0028(12)
C1 0.034(2) 0.0215(17) 0.0212(19) -0.0008(14) 0.0058(16) -0.0015(15)
C51 0.027(2) 0.0226(17) 0.0194(19) -0.0040(14) 0.0072(16) -0.0027(15)
C5 0.0208(18) 0.0205(17) 0.0192(18) 0.0009(13) 0.0081(14) 0.0004(13)
C5F 0.0221(19) 0.0248(18) 0.032(2) 0.0060(16) 0.0088(16) -0.0027(14)
C6 0.0211(17) 0.0183(16) 0.0195(18) 0.0001(13) 0.0082(14) 0.0000(13)
C2 0.0249(19) 0.0192(17) 0.0205(18) 0.0035(13) 0.0089(15) 0.0023(13)
C2S 0.0233(19) 0.0239(18) 0.024(2) 0.0007(15) 0.0069(16) 0.0041(15)
C6F 0.0231(19) 0.0259(18) 0.025(2) 0.0003(15) 0.0063(16) -0.0024(15)
C3F 0.0267(19) 0.0242(18) 0.0204(19) -0.0011(14) 0.0092(15) 0.0035(15)
C4F 0.0243(19) 0.0268(19) 0.0244(19) 0.0031(15) 0.0106(16) 0.0036(15)
C1S 0.028(2) 0.0248(19) 0.0170(18) -0.0020(14) 0.0075(15) -0.0036(16)
O3W 0.180(13) 0.095(8) 0.162(13) -0.007(8) 0.105(11) -0.018(9)

loop_
_atom_type_symbol
_atom_type_description
_atom_type_scat_dispersion_real
_atom_type_scat_dispersion_imag
_atom_type_scat_source
C C 0.0033 0.0016 'International Tables Vol C Tables 4.2.6.8 and 6.1.1.4'
H H 0 0 'International Tables Vol C Tables 4.2.6.8 and 6.1.1.4'
O O 0.0106 0.006 'International Tables Vol C Tables 4.2.6.8 and 6.1.1.4'
Ni Ni 0.3393 1.1124 'International Tables Vol C Tables 4.2.6.8 and 6.1.1.4'
S S 0.1246 0.1234 'International Tables Vol C Tables 4.2.6.8 and 6.1.1.4'
N N 0.0061 0.0033 'International Tables Vol C Tables 4.2.6.8 and 6.1.1.4'

loop_
_exptl_crystal_face_index_h
_exptl_crystal_face_index_k
_exptl_crystal_face_index_l
_exptl_crystal_face_perp_dist
-12 -16 11 0.112
2 3 -2 0.191
1 -7 -1 0.117
-1 6 1 0.208
3 -1 12 0.46
-1 1 -3 0.418

loop_
_geom_angle_atom_site_label_1
_geom_angle_atom_site_label_2
_geom_angle_atom_site_label_3
_geom_angle
_geom_angle_site_symmetry_1
_geom_angle_site_symmetry_3
N2S NI N1S 94.26(13) . .
N2S NI N5 175.06(12) . .
N1S NI N5 90.62(12) . .
N2S NI N1F 98.77(13) . .
N1S NI N1F 90.90(12) . .
N5 NI N1F 80.32(12) . .
N2S NI O4 101.45(11) . .
N1S NI O4 89.74(11) . .
N5 NI O4 79.35(11) . .
N1F NI O4 159.67(11) . .
N2S NI O1W 88.46(13) . .
N1S NI O1W 176.66(12) . .
N5 NI O1W 86.69(12) . .
N1F NI O1W 90.60(12) . .
O4 NI O1W 87.82(11) . .
C4 O4 NI 111.3(2) . .
NI O1W H2W1 115(3) . .
NI O1W H1W1 115(3) . .
H2W1 O1W H1W1 105(5) . .
C51 N5 C5 132.5(3) . .
C51 N5 NI 113.8(2) . .
C5 N5 NI 113.5(2) . .
C6 N6 H62 122(3) . .
C6 N6 H61 117(3) . .
H62 N6 H61 116(4) . .
C6F N1F C2F 118.3(3) . .
C6F N1F NI 129.3(3) . .
C2F N1F NI 112.3(2) . .
H2W2 O2W H1W2 106(6) . .
C1S N1S NI 173.9(3) . .
C2S N2S NI 166.5(3) . .
N1F C2F C3F 122.6(3) . .
N1F C2F C51 115.5(3) . .
C3F C2F C51 121.8(3) . .
C2 N3 C4 123.6(3) . .
C2 N3 C3 116.7(3) . .
C4 N3 C3 119.7(3) . .
O4 C4 N3 119.0(3) . .
O4 C4 C5 123.4(3) . .
N3 C4 C5 117.7(3) . .
N3 C3 H3A 109.5 . .
N3 C3 H3B 109.5 . .
H3A C3 H3B 109.5 . .
N3 C3 H3C 109.5 . .
H3A C3 H3C 109.5 . .
H3B C3 H3C 109.5 . .
C6 N1 C2 122.8(3) . .
C6 N1 C1 120.5(3) . .
C2 N1 C1 116.2(3) . .
N1 C1 H1A 109.5 . .
N1 C1 H1B 109.5 . .
H1A C1 H1B 109.5 . .
N1 C1 H1C 109.5 . .
H1A C1 H1C 109.5 . .
H1B C1 H1C 109.5 . .
N5 C51 C2F 117.8(3) . .
N5 C51 H51 126(2) . .
C2F C51 H51 116(2) . .
N5 C5 C6 127.8(3) . .
N5 C5 C4 112.4(3) . .
C6 C5 C4 119.8(3) . .
C4F C5F C6F 118.9(3) . .
C4F C5F H5F 120.5 . .
C6F C5F H5F 120.5 . .
N6 C6 N1 117.6(3) . .
N6 C6 C5 124.0(3) . .
N1 C6 C5 118.4(3) . .
O2 C2 N3 122.0(3) . .
O2 C2 N1 121.0(3) . .
N3 C2 N1 116.9(3) . .
N2S C2S S2S 179.3(4) . .
N1F C6F C5F 122.4(4) . .
N1F C6F H6F 118.8 . .
C5F C6F H6F 118.8 . .
C2F C3F C4F 118.6(4) . .
C2F C3F H3F 120.7 . .
C4F C3F H3F 120.7 . .
C5F C4F C3F 119.1(3) . .
C5F C4F H4F 120.5 . .
C3F C4F H4F 120.5 . .
N1S C1S S1S 178.6(3) . .

loop_
_geom_bond_atom_site_label_1
_geom_bond_atom_site_label_2
_geom_bond_distance
_geom_bond_site_symmetry_2
NI N2S 2.004(3) .
NI N1S 2.026(3) .
NI N5 2.045(3) .
NI N1F 2.050(3) .
NI O4 2.078(2) .
NI O1W 2.089(3) .
S2S C2S 1.628(4) .
S1S C1S 1.627(4) .
O2 C2 1.209(4) .
O4 C4 1.249(4) .
O1W H2W1 0.77(5) .
O1W H1W1 0.95(6) .
N5 C51 1.276(5) .
N5 C5 1.375(4) .
N6 C6 1.318(5) .
N6 H62 0.91(5) .
N6 H61 0.80(5) .
N1F C6F 1.321(5) .
N1F C2F 1.345(5) .
O2W H2W2 0.84(7) .
O2W H1W2 0.74(6) .
N1S C1S 1.152(5) .
N2S C2S 1.154(5) .
C2F C3F 1.367(5) .
C2F C51 1.464(5) .
N3 C2 1.363(5) .
N3 C4 1.369(4) .
N3 C3 1.461(4) .
C4 C5 1.412(5) .
C3 H3A 0.98 .
C3 H3B 0.98 .
C3 H3C 0.98 .
N1 C6 1.364(4) .
N1 C2 1.377(5) .
N1 C1 1.461(5) .
C1 H1A 0.98 .
C1 H1B 0.98 .
C1 H1C 0.98 .
C51 H51 0.90(4) .
C5 C6 1.392(5) .
C5F C4F 1.367(6) .
C5F C6F 1.386(5) .
C5F H5F 0.95 .
C6F H6F 0.95 .
C3F C4F 1.382(5) .
C3F H3F 0.95 .
C4F H4F 0.95 .

loop_
_geom_torsion_atom_site_label_1
_geom_torsion_atom_site_label_2
_geom_torsion_atom_site_label_3
_geom_torsion_atom_site_label_4
_geom_torsion
_geom_torsion_site_symmetry_1
_geom_torsion_site_symmetry_2
_geom_torsion_site_symmetry_3
_geom_torsion_site_symmetry_4
C6F N1F C2F C3F 0.1(5) . . . .
NI N1F C2F C3F 178.1(3) . . . .
C6F N1F C2F C51 -179.9(3) . . . .
NI N1F C2F C51 -1.9(4) . . . .
NI O4 C4 N3 -176.2(2) . . . .
NI O4 C4 C5 3.7(4) . . . .
C2 N3 C4 O4 -179.9(3) . . . .
C3 N3 C4 O4 -0.2(5) . . . .
C2 N3 C4 C5 0.1(5) . . . .
C3 N3 C4 C5 179.8(3) . . . .
C5 N5 C51 C2F 178.4(3) . . . .
NI N5 C51 C2F 3.4(4) . . . .
N1F C2F C51 N5 -1.0(5) . . . .
C3F C2F C51 N5 178.9(3) . . . .
C51 N5 C5 C6 3.8(6) . . . .
NI N5 C5 C6 178.8(3) . . . .
C51 N5 C5 C4 -174.6(4) . . . .
NI N5 C5 C4 0.4(4) . . . .
O4 C4 C5 N5 -2.9(5) . . . .
N3 C4 C5 N5 177.1(3) . . . .
O4 C4 C5 C6 178.6(3) . . . .
N3 C4 C5 C6 -1.4(5) . . . .
C2 N1 C6 N6 171.0(3) . . . .
C1 N1 C6 N6 -0.4(5) . . . .
C2 N1 C6 C5 -10.7(5) . . . .
C1 N1 C6 C5 177.9(3) . . . .
N5 C5 C6 N6 6.4(6) . . . .
C4 C5 C6 N6 -175.4(3) . . . .
N5 C5 C6 N1 -171.8(3) . . . .
C4 C5 C6 N1 6.5(5) . . . .
C4 N3 C2 O2 176.6(3) . . . .
C3 N3 C2 O2 -3.1(5) . . . .
C4 N3 C2 N1 -3.8(5) . . . .
C3 N3 C2 N1 176.5(3) . . . .
C6 N1 C2 O2 -171.1(3) . . . .
C1 N1 C2 O2 0.6(5) . . . .
C6 N1 C2 N3 9.3(5) . . . .
C1 N1 C2 N3 -178.9(3) . . . .
C2F N1F C6F C5F -0.5(5) . . . .
NI N1F C6F C5F -178.1(3) . . . .
C4F C5F C6F N1F -0.1(6) . . . .
N1F C2F C3F C4F 0.7(5) . . . .
C51 C2F C3F C4F -179.2(3) . . . .
C6F C5F C4F C3F 0.9(5) . . . .
C2F C3F C4F C5F -1.2(5) . . . .
